data_7711212
loop_
_publ_author_name
'B\"ugel, Patrick'
'Krummenacher, Ivo'
'Weigend, Florian'
'Eichh\"ofer, Andreas'

_publ_section_title
;
 Experimental and theoretical evidence for low-lying excited states in
 [Cr6E8(PEt3)6] (E = S, Se, Te) cluster molecules
;
_journal_name_full 'Dalton Transactions'
_journal_paper_doi 10.1039/D2DT01690G
_journal_year 2022
_chemical_formula_moiety 'C36 H90 Cr6 P6 Se8'
_chemical_formula_sum 'C36 H90 Cr6 P6 Se8'
_chemical_formula_weight 1652.57
_chemical_properties_physical Air-sensitive,Heat-sensitive
_space_group_crystal_system trigonal
_space_group_IT_number 148
_space_group_name_Hall '-R 3'
_space_group_name_H-M_alt 'R -3 :H'
_atom_sites_solution_hydrogens geom
_atom_sites_solution_primary dual
_audit_creation_date 2021-08-17
_audit_creation_method
;
Olex2 1.3
(compiled 2020.11.12 svn.r5f609507 for OlexSys, GUI svn.r6272)
;
_audit_update_record
;
2022-05-12 deposited with the CCDC.	2022-08-23 downloaded from the CCDC.
;
_cell_angle_alpha 90
_cell_angle_beta 90
_cell_angle_gamma 120
_cell_formula_units_Z 3
_cell_length_a 17.289(2)
_cell_length_b 17.289(2)
_cell_length_c 19.544(4)
_cell_measurement_reflns_used 17083
_cell_measurement_temperature 180
_cell_measurement_theta_max 27.36
_cell_measurement_theta_min 1.71
_cell_volume 5059.2(13)
_computing_molecular_graphics 'Olex2 1.3 (Dolomanov et al., 2009)'
_computing_publication_material 'Olex2 1.3 (Dolomanov et al., 2009)'
_computing_structure_refinement 'SHELXL 2014/3 (Sheldrick, 2015)'
_computing_structure_solution 'SHELXT  (Sheldrick, 2015)'
_diffrn_ambient_temperature 180
_diffrn_detector 'image plate (34 cm diameter)'
_diffrn_detector_area_resol_mean 6.67
_diffrn_detector_type STOE
_diffrn_measured_fraction_theta_full 0.997
_diffrn_measured_fraction_theta_max 0.994
_diffrn_measurement_device '2-circle goniometer'
_diffrn_measurement_device_type 'STOE IPDS2 Drehanode'
_diffrn_measurement_method 'rotation method'
_diffrn_radiation_collimation '0.5 mm diameter, monocapillary'
_diffrn_radiation_monochromator 'plane graphite'
_diffrn_radiation_polarisn_norm 0
_diffrn_radiation_probe x-ray
_diffrn_radiation_type MoK\a
_diffrn_radiation_wavelength 0.71073
_diffrn_reflns_av_R_equivalents 0.0628
_diffrn_reflns_av_unetI/netI 0.0353
_diffrn_reflns_Laue_measured_fraction_full 0.997
_diffrn_reflns_Laue_measured_fraction_max 0.994
_diffrn_reflns_limit_h_max 20
_diffrn_reflns_limit_h_min -20
_diffrn_reflns_limit_k_max 21
_diffrn_reflns_limit_k_min -21
_diffrn_reflns_limit_l_max 24
_diffrn_reflns_limit_l_min -24
_diffrn_reflns_number 10660
_diffrn_reflns_point_group_measured_fraction_full 0.997
_diffrn_reflns_point_group_measured_fraction_max 0.994
_diffrn_reflns_theta_full 25.242
_diffrn_reflns_theta_max 26.744
_diffrn_reflns_theta_min 2.356
_diffrn_source 'Bruker rotating anode'
_diffrn_source_current 150
_diffrn_source_power 7.500
_diffrn_source_target Mo
_diffrn_source_type 'Rotating Anode'
_diffrn_source_voltage 50
_exptl_absorpt_coefficient_mu 5.414
_exptl_absorpt_correction_T_max 0.482
_exptl_absorpt_correction_T_min 0.135
_exptl_absorpt_correction_type integration
_exptl_absorpt_process_details
;
Koziskova, J.; Hahn, F.; Richter, J.; Kozisek, J. Comparison of different
absorption corrections on the model structure of tetrakis(\m~2~-acetato)-
diaqua-di-copper(II), Acta Chim. Slov., 2016, 9(2), 136-140.
;
_exptl_crystal_colour black
_exptl_crystal_colour_primary black
_exptl_crystal_density_diffrn 1.627
_exptl_crystal_description octahedral
_exptl_crystal_F_000 2436
_exptl_crystal_preparation 'Magnetic properties'
_exptl_crystal_size_max 0.18
_exptl_crystal_size_mid 0.13
_exptl_crystal_size_min 0.12
_refine_diff_density_max 0.589
_refine_diff_density_min -0.729
_refine_diff_density_rms 0.087
_refine_ls_extinction_method none
_refine_ls_goodness_of_fit_ref 1.038
_refine_ls_hydrogen_treatment constr
_refine_ls_matrix_type full
_refine_ls_number_parameters 88
_refine_ls_number_reflns 2377
_refine_ls_number_restraints 0
_refine_ls_restrained_S_all 1.038
_refine_ls_R_factor_all 0.0264
_refine_ls_R_factor_gt 0.0236
_refine_ls_shift/su_max 0.000
_refine_ls_shift/su_mean 0.000
_refine_ls_structure_factor_coef Fsqd
_refine_ls_weighting_details 'w=1/[\s^2^(Fo^2^)+(0.0403P)^2^+0.0976P] where P=(Fo^2^+2Fc^2^)/3'
_refine_ls_weighting_scheme calc
_refine_ls_wR_factor_gt 0.0648
_refine_ls_wR_factor_ref 0.0657
_reflns_Friedel_coverage 0.000
_reflns_number_gt 2129
_reflns_number_total 2377
_reflns_threshold_expression 'I > 2\s(I)'
_cod_data_source_file d2dt01690g2.cif
_cod_data_source_block r-3_CCDC1
_cod_original_cell_volume 5058.9(17)
_cod_original_sg_symbol_H-M 'R -3'
_cod_database_code 7711212
_shelxl_version_number 2014-3
_shelx_space_group_comment
;
The symmetry employed for this shelxl refinement is uniquely defined
by the following loop, which should always be used as a source of
symmetry information in preference to the above space-group names.
They are only intended as comments.
;
_shelx_estimated_absorpt_t_max 0.563
_shelx_estimated_absorpt_t_min 0.442
_olex2_refinement_description
;
1. Fixed Uiso
 At 1.2 times of:
  All C(H,H) groups
 At 1.5 times of:
  All C(H,H,H) groups
2.a Secondary CH2 refined with riding coordinates:
 C1(H1A,H1B), C3(H3A,H3B), C5(H5A,H5B)
2.b Idealised Me refined as rotating group:
 C2(H2A,H2B,H2C), C4(H4A,H4B,H4C), C6(H6A,H6B,H6C)
;
_smtbx_masks_void_probe_radius 1.2
_smtbx_masks_void_truncation_radius 1.2
_olex2_submission_special_instructions 'No special instructions were received'

loop_
_space_group_symop_operation_xyz
'x, y, z'
'-y, x-y, z'
'-x+y, -x, z'
'x+2/3, y+1/3, z+1/3'
'-y+2/3, x-y+1/3, z+1/3'
'-x+y+2/3, -x+1/3, z+1/3'
'x+1/3, y+2/3, z+2/3'
'-y+1/3, x-y+2/3, z+2/3'
'-x+y+1/3, -x+2/3, z+2/3'
'-x, -y, -z'
'y, -x+y, -z'
'x-y, x, -z'
'-x+2/3, -y+1/3, -z+1/3'
'y+2/3, -x+y+1/3, -z+1/3'
'x-y+2/3, x+1/3, -z+1/3'
'-x+1/3, -y+2/3, -z+2/3'
'y+1/3, -x+y+2/3, -z+2/3'
'x-y+1/3, x+2/3, -z+2/3'

loop_
_atom_site_label
_atom_site_type_symbol
_atom_site_fract_x
_atom_site_fract_y
_atom_site_fract_z
_atom_site_U_iso_or_equiv
_atom_site_adp_type
_atom_site_occupancy
_atom_site_site_symmetry_order
_atom_site_calc_flag
_atom_site_refinement_flags_posn
_atom_site_refinement_flags_adp
_atom_site_refinement_flags_occupancy
_atom_site_disorder_assembly
_atom_site_disorder_group
Se1 Se 0.0000 0.0000 0.15356(2) 0.02543(10) Uani 1 3 d S T P . .
Se2 Se -0.11919(2) 0.06582(2) 0.05134(2) 0.02674(9) Uani 1 1 d . . . . .
Cr1 Cr -0.10084(2) -0.06469(2) 0.05550(2) 0.02222(10) Uani 1 1 d . . . . .
P1 P -0.23327(3) -0.14449(4) 0.12449(3) 0.02924(13) Uani 1 1 d . . . . .
C1 C -0.24293(16) -0.07975(16) 0.19491(11) 0.0368(5) Uani 1 1 d . . . . .
H1A H -0.1907 -0.0606 0.2253 0.044 Uiso 1 1 calc R U . . .
H1B H -0.2390 -0.0251 0.1753 0.044 Uiso 1 1 calc R U . . .
C2 C -0.3270(2) -0.1258(2) 0.23879(14) 0.0540(7) Uani 1 1 d . . . . .
H2A H -0.3794 -0.1415 0.2103 0.081 Uiso 1 1 calc R U . . .
H2B H -0.3233 -0.0854 0.2754 0.081 Uiso 1 1 calc R U . . .
H2C H -0.3322 -0.1802 0.2589 0.081 Uiso 1 1 calc R U . . .
C3 C -0.24897(17) -0.24653(16) 0.16622(12) 0.0421(5) Uani 1 1 d . . . . .
H3A H -0.3094 -0.2782 0.1867 0.051 Uiso 1 1 calc R U . . .
H3B H -0.2462 -0.2861 0.1309 0.051 Uiso 1 1 calc R U . . .
C4 C -0.1810(2) -0.23082(19) 0.22147(14) 0.0537(7) Uani 1 1 d . . . . .
H4A H -0.1206 -0.1930 0.2033 0.081 Uiso 1 1 calc R U . . .
H4B H -0.1881 -0.2882 0.2361 0.081 Uiso 1 1 calc R U . . .
H4C H -0.1904 -0.2011 0.2606 0.081 Uiso 1 1 calc R U . . .
C5 C -0.34082(15) -0.19023(16) 0.07995(12) 0.0402(5) Uani 1 1 d . . . . .
H5A H -0.3432 -0.2314 0.0437 0.048 Uiso 1 1 calc R U . . .
H5B H -0.3892 -0.2258 0.1130 0.048 Uiso 1 1 calc R U . . .
C6 C -0.35923(17) -0.12023(19) 0.04713(14) 0.0466(6) Uani 1 1 d . . . . .
H6A H -0.3095 -0.0815 0.0169 0.070 Uiso 1 1 calc R U . . .
H6B H -0.3653 -0.0841 0.0831 0.070 Uiso 1 1 calc R U . . .
H6C H -0.4146 -0.1505 0.0205 0.070 Uiso 1 1 calc R U . . .

loop_
_atom_site_aniso_label
_atom_site_aniso_U_11
_atom_site_aniso_U_22
_atom_site_aniso_U_33
_atom_site_aniso_U_23
_atom_site_aniso_U_13
_atom_site_aniso_U_12
Se1 0.02712(12) 0.02712(12) 0.02205(16) 0.000 0.000 0.01356(6)
Se2 0.02599(12) 0.02705(12) 0.02944(13) -0.00017(7) 0.00174(7) 0.01495(8)
Cr1 0.02257(16) 0.02123(16) 0.02338(17) -0.00056(11) -0.00117(10) 0.01133(12)
P1 0.0272(3) 0.0271(3) 0.0307(3) 0.00213(19) 0.00439(19) 0.0115(2)
C1 0.0395(12) 0.0390(12) 0.0330(10) 0.0016(9) 0.0077(9) 0.0206(10)
C2 0.0581(16) 0.0614(17) 0.0437(13) 0.0102(12) 0.0235(12) 0.0308(14)
C3 0.0422(13) 0.0304(11) 0.0491(13) 0.0109(9) 0.0134(10) 0.0148(10)
C4 0.0662(18) 0.0481(15) 0.0495(14) 0.0212(12) 0.0082(13) 0.0305(14)
C5 0.0265(10) 0.0414(12) 0.0429(12) -0.0017(10) 0.0041(9) 0.0097(9)
C6 0.0341(12) 0.0574(15) 0.0531(14) -0.0081(12) -0.0047(10) 0.0265(12)

loop_
_atom_type_symbol
_atom_type_description
_atom_type_scat_dispersion_real
_atom_type_scat_dispersion_imag
_atom_type_scat_source
C C 0.0033 0.0016 'International Tables Vol C Tables 4.2.6.8 and 6.1.1.4'
H H 0.0000 0.0000 'International Tables Vol C Tables 4.2.6.8 and 6.1.1.4'
Cr Cr 0.3209 0.6236 'International Tables Vol C Tables 4.2.6.8 and 6.1.1.4'
P P 0.1023 0.0942 'International Tables Vol C Tables 4.2.6.8 and 6.1.1.4'
Se Se -0.0929 2.2259 'International Tables Vol C Tables 4.2.6.8 and 6.1.1.4'

loop_
_geom_angle_atom_site_label_1
_geom_angle_atom_site_label_2
_geom_angle_atom_site_label_3
_geom_angle
_geom_angle_site_symmetry_1
_geom_angle_site_symmetry_3
_geom_angle_publ_flag
Cr1 Se1 Cr1 65.406(17) . 2 ?
Cr1 Se1 Cr1 65.406(17) . 3 ?
Cr1 Se1 Cr1 65.404(17) 2 3 ?
Cr1 Se2 Cr1 65.879(14) . 3 ?
Cr1 Se2 Cr1 65.760(14) 3 11 ?
Cr1 Se2 Cr1 65.905(14) . 11 ?
Se1 Cr1 Cr1 117.316(14) . 12 ?
Se1 Cr1 Cr1 117.316(14) . 11 ?
Se1 Cr1 Cr1 57.298(8) . 3 ?
Se1 Cr1 Cr1 57.298(8) . 2 ?
Se2 Cr1 Se1 89.539(10) 2 . ?
Se2 Cr1 Se1 89.760(10) . . ?
Se2 Cr1 Se1 172.872(15) 12 . ?
Se2 Cr1 Se2 90.023(10) . 12 ?
Se2 Cr1 Se2 89.804(10) 2 12 ?
Se2 Cr1 Se2 172.951(15) . 2 ?
Se2 Cr1 Cr1 57.233(13) . 3 ?
Se2 Cr1 Cr1 56.750(16) 12 12 ?
Se2 Cr1 Cr1 57.245(10) 2 12 ?
Se2 Cr1 Cr1 116.768(11) 12 2 ?
Se2 Cr1 Cr1 56.991(16) 12 11 ?
Se2 Cr1 Cr1 56.888(13) 2 2 ?
Se2 Cr1 Cr1 116.850(13) 2 3 ?
Se2 Cr1 Cr1 117.071(14) 2 11 ?
Se2 Cr1 Cr1 117.187(14) . 12 ?
Se2 Cr1 Cr1 57.346(10) . 11 ?
Se2 Cr1 Cr1 116.995(11) 12 3 ?
Se2 Cr1 Cr1 117.195(13) . 2 ?
Cr1 Cr1 Cr1 60.058(9) 3 11 ?
Cr1 Cr1 Cr1 60.0 3 2 ?
Cr1 Cr1 Cr1 60.057(9) 2 12 ?
Cr1 Cr1 Cr1 59.881(17) 11 12 ?
Cr1 Cr1 Cr1 90.0 3 12 ?
Cr1 Cr1 Cr1 90.0 2 11 ?
P1 Cr1 Se1 94.54(2) . . ?
P1 Cr1 Se2 92.59(2) . 12 ?
P1 Cr1 Se2 91.295(17) . . ?
P1 Cr1 Se2 95.752(17) . 2 ?
P1 Cr1 Cr1 137.327(18) . 2 ?
P1 Cr1 Cr1 134.332(18) . 3 ?
P1 Cr1 Cr1 135.571(18) . 12 ?
P1 Cr1 Cr1 132.669(18) . 11 ?
C1 P1 Cr1 114.90(8) . . ?
C1 P1 C3 103.79(11) . . ?
C1 P1 C5 103.71(11) . . ?
C3 P1 Cr1 116.13(8) . . ?
C5 P1 Cr1 116.69(8) . . ?
C5 P1 C3 99.52(12) . . ?
P1 C1 H1A 108.0 . . ?
P1 C1 H1B 108.0 . . ?
H1A C1 H1B 107.2 . . ?
C2 C1 P1 117.21(18) . . ?
C2 C1 H1A 108.0 . . ?
C2 C1 H1B 108.0 . . ?
C1 C2 H2A 109.5 . . ?
C1 C2 H2B 109.5 . . ?
C1 C2 H2C 109.5 . . ?
H2A C2 H2B 109.5 . . ?
H2A C2 H2C 109.5 . . ?
H2B C2 H2C 109.5 . . ?
P1 C3 H3A 108.6 . . ?
P1 C3 H3B 108.6 . . ?
H3A C3 H3B 107.6 . . ?
C4 C3 P1 114.51(18) . . ?
C4 C3 H3A 108.6 . . ?
C4 C3 H3B 108.6 . . ?
C3 C4 H4A 109.5 . . ?
C3 C4 H4B 109.5 . . ?
C3 C4 H4C 109.5 . . ?
H4A C4 H4B 109.5 . . ?
H4A C4 H4C 109.5 . . ?
H4B C4 H4C 109.5 . . ?
P1 C5 H5A 108.5 . . ?
P1 C5 H5B 108.5 . . ?
H5A C5 H5B 107.5 . . ?
C6 C5 P1 114.99(17) . . ?
C6 C5 H5A 108.5 . . ?
C6 C5 H5B 108.5 . . ?
C5 C6 H6A 109.5 . . ?
C5 C6 H6B 109.5 . . ?
C5 C6 H6C 109.5 . . ?
H6A C6 H6B 109.5 . . ?
H6A C6 H6C 109.5 . . ?
H6B C6 H6C 109.5 . . ?

loop_
_geom_bond_atom_site_label_1
_geom_bond_atom_site_label_2
_geom_bond_distance
_geom_bond_site_symmetry_2
_geom_bond_publ_flag
Se1 Cr1 2.4522(5) . ?
Se1 Cr1 2.4522(5) 2 ?
Se1 Cr1 2.4522(5) 3 ?
Se2 Cr1 2.4318(5) . ?
Se2 Cr1 2.4413(5) 3 ?
Se2 Cr1 2.4483(5) 11 ?
Cr1 Se2 2.4414(5) 2 ?
Cr1 Se2 2.4483(5) 12 ?
Cr1 Cr1 2.6498(6) 3 ?
Cr1 Cr1 2.6545(6) 11 ?
Cr1 Cr1 2.6498(6) 2 ?
Cr1 Cr1 2.6545(6) 12 ?
Cr1 P1 2.4092(6) . ?
P1 C1 1.834(2) . ?
P1 C3 1.836(2) . ?
P1 C5 1.836(2) . ?
C1 H1A 0.9900 . ?
C1 H1B 0.9900 . ?
C1 C2 1.524(3) . ?
C2 H2A 0.9800 . ?
C2 H2B 0.9800 . ?
C2 H2C 0.9800 . ?
C3 H3A 0.9900 . ?
C3 H3B 0.9900 . ?
C3 C4 1.517(4) . ?
C4 H4A 0.9800 . ?
C4 H4B 0.9800 . ?
C4 H4C 0.9800 . ?
C5 H5A 0.9900 . ?
C5 H5B 0.9900 . ?
C5 C6 1.537(4) . ?
C6 H6A 0.9800 . ?
C6 H6B 0.9800 . ?
C6 H6C 0.9800 . ?

loop_
_geom_torsion_atom_site_label_1
_geom_torsion_atom_site_label_2
_geom_torsion_atom_site_label_3
_geom_torsion_atom_site_label_4
_geom_torsion
_geom_torsion_site_symmetry_1
_geom_torsion_site_symmetry_2
_geom_torsion_site_symmetry_3
_geom_torsion_site_symmetry_4
_geom_torsion_publ_flag
Cr1 P1 C1 C2 177.93(16) . . . . ?
Cr1 P1 C3 C4 67.2(2) . . . . ?
Cr1 P1 C5 C6 -63.39(19) . . . . ?
C1 P1 C3 C4 -59.9(2) . . . . ?
C1 P1 C5 C6 64.0(2) . . . . ?
C3 P1 C1 C2 -54.2(2) . . . . ?
C3 P1 C5 C6 170.87(18) . . . . ?
C5 P1 C1 C2 49.4(2) . . . . ?
C5 P1 C3 C4 -166.65(19) . . . . ?

loop_
_smtbx_masks_void_nr
_smtbx_masks_void_average_x
_smtbx_masks_void_average_y
_smtbx_masks_void_average_z
_smtbx_masks_void_volume
_smtbx_masks_void_count_electrons
_smtbx_masks_void_content
1 0.000 0.000 0.500 343.9 93.7 ?
2 0.333 0.667 0.167 343.9 93.7 ?
3 0.667 0.333 0.833 343.9 93.7 ?
